data_4065026
loop_
_publ_author_name
'Hu, Ping'
'Yao, Zi-Jian'
'Wang, Jian-Qiang'
'Jin, Guo-Xin'

_publ_section_title
;
 Synthesis, Structure, and Olefin Polymerization Behavior of Nickel
 Complexes with Carborane [S,C] or [S,S] Ligands
;
_journal_issue 18
_journal_name_full Organometallics
_journal_page_first 4935
_journal_paper_doi 10.1021/om200516b
_journal_volume 30
_journal_year 2011
_chemical_formula_sum 'C28 H40 B20 Ni P2 S2'
_chemical_formula_weight 777.57
_chemical_name_systematic
; 
 ? 
;
_space_group_IT_number 61
_symmetry_cell_setting orthorhombic
_symmetry_space_group_name_Hall '-P 2ac 2ab'
_symmetry_space_group_name_H-M 'P b c a'
_atom_sites_solution_hydrogens geom
_atom_sites_solution_primary direct
_atom_sites_solution_secondary difmap
_audit_creation_method SHELXL-97
_cell_angle_alpha 90.00
_cell_angle_beta 90.00
_cell_angle_gamma 90.00
_cell_formula_units_Z 4
_cell_length_a 9.9525(8)
_cell_length_b 18.2899(15)
_cell_length_c 24.3850(19)
_cell_measurement_reflns_used 9894
_cell_measurement_temperature 173(2)
_cell_measurement_theta_max 27.49
_cell_measurement_theta_min 2.38
_cell_volume 4438.8(6)
_computing_cell_refinement 'Bruker SAINT'
_computing_data_collection 'Bruker APEX2'
_computing_data_reduction 'Bruker SAINT'
_computing_molecular_graphics 'Bruker SHELXTL'
_computing_publication_material 'Bruker SHELXTL'
_computing_structure_refinement 'SHELXL-97 (Sheldrick, 1997)'
_computing_structure_solution 'SHELXS-97 (Sheldrick, 1990)'
_diffrn_ambient_temperature 173(2)
_diffrn_measured_fraction_theta_full 0.996
_diffrn_measured_fraction_theta_max 0.996
_diffrn_measurement_device_type 'Bruker APEX-II CCD'
_diffrn_measurement_method '\f and \w scans'
_diffrn_radiation_monochromator graphite
_diffrn_radiation_source 'fine-focus sealed tube'
_diffrn_radiation_type MoK\a
_diffrn_radiation_wavelength 0.71073
_diffrn_reflns_av_R_equivalents 0.0334
_diffrn_reflns_av_sigmaI/netI 0.0244
_diffrn_reflns_limit_h_max 12
_diffrn_reflns_limit_h_min -12
_diffrn_reflns_limit_k_max 23
_diffrn_reflns_limit_k_min -23
_diffrn_reflns_limit_l_max 18
_diffrn_reflns_limit_l_min -31
_diffrn_reflns_number 30302
_diffrn_reflns_theta_full 27.52
_diffrn_reflns_theta_max 27.52
_diffrn_reflns_theta_min 1.67
_diffrn_standards_decay_% 5.12
_exptl_absorpt_coefficient_mu 0.625
_exptl_absorpt_correction_T_max 0.8110
_exptl_absorpt_correction_T_min 0.7620
_exptl_absorpt_correction_type multi-scan
_exptl_absorpt_process_details sadabs
_exptl_crystal_colour red
_exptl_crystal_density_diffrn 1.164
_exptl_crystal_density_method 'not measured'
_exptl_crystal_description block
_exptl_crystal_F_000 1592
_exptl_crystal_size_max 0.46
_exptl_crystal_size_mid 0.44
_exptl_crystal_size_min 0.35
_platon_squeeze_details ' '
_refine_diff_density_max 0.619
_refine_diff_density_min -0.550
_refine_diff_density_rms 0.191
_refine_ls_extinction_coef 0.0037(3)
_refine_ls_extinction_expression Fc^*^=kFc[1+0.001xFc^2^\l^3^/sin(2\q)]^-1/4^
_refine_ls_extinction_method SHELXL
_refine_ls_goodness_of_fit_ref 1.240
_refine_ls_hydrogen_treatment constr
_refine_ls_matrix_type full
_refine_ls_number_parameters 252
_refine_ls_number_reflns 5082
_refine_ls_number_restraints 0
_refine_ls_restrained_S_all 1.240
_refine_ls_R_factor_all 0.0663
_refine_ls_R_factor_gt 0.0587
_refine_ls_shift/su_max 0.001
_refine_ls_shift/su_mean 0.000
_refine_ls_structure_factor_coef Fsqd
_refine_ls_weighting_details 'calc w=1/[\s^2^(Fo^2^)+(0.0549P)^2^+8.1774P] where P=(Fo^2^+2Fc^2^)/3'
_refine_ls_weighting_scheme calc
_refine_ls_wR_factor_gt 0.1508
_refine_ls_wR_factor_ref 0.1540
_reflns_number_gt 4422
_reflns_number_total 5082
_reflns_threshold_expression >2sigma(I)
_cod_data_source_file om200516b_si_001.cif
_cod_data_source_block mo_10418b
_cod_depositor_comments
;
The following automatic conversions were performed:

'_symmetry_cell_setting' value 'Orthorhombic' changed to
'orthorhombic' according to
/home/saulius/struct/CIF-dictionaries/cif_core.dic dictionary named
'cif_core.dic' version 2.4.1 from 2010-06-29.

Automatic conversion script
Id: cif_fix_values 1715 2011-07-08 13:25:40Z adriana 

 Adding full bibliography for 4065026.cif.
;
_cod_original_sg_symbol_H-M Pbca
_cod_database_code 4065026

loop_
_symmetry_equiv_pos_as_xyz
'x, y, z'
'-x+1/2, -y, z+1/2'
'-x, y+1/2, -z+1/2'
'x+1/2, -y+1/2, -z'
'-x, -y, -z'
'x-1/2, y, -z-1/2'
'x, -y-1/2, z-1/2'
'-x-1/2, y-1/2, z'

loop_
_atom_site_label
_atom_site_type_symbol
_atom_site_fract_x
_atom_site_fract_y
_atom_site_fract_z
_atom_site_U_iso_or_equiv
_atom_site_adp_type
_atom_site_occupancy
_atom_site_symmetry_multiplicity
_atom_site_calc_flag
_atom_site_refinement_flags
Ni1 Ni 0.5000 0.0000 0.5000 0.01957(16) Uani 1 2 d S
S1 S 0.69886(7) 0.05088(4) 0.51116(3) 0.02511(19) Uani 1 1 d .
P1 P 0.77291(7) 0.06370(4) 0.43542(3) 0.02200(19) Uani 1 1 d .
B3 B 0.5024(3) 0.1251(2) 0.41087(15) 0.0250(7) Uani 1 1 d .
H3 H 0.5125 0.1651 0.4454 0.030 Uiso 1 1 calc R
B4 B 0.3500(4) 0.0784(2) 0.39694(15) 0.0274(7) Uani 1 1 d .
H4 H 0.2568 0.0878 0.4217 0.033 Uiso 1 1 calc R
B5 B 0.3917(4) -0.0092(2) 0.37131(15) 0.0284(7) Uani 1 1 d .
H5 H 0.3263 -0.0580 0.3791 0.034 Uiso 1 1 calc R
B6 B 0.5679(4) -0.0168(2) 0.37021(14) 0.0273(7) Uani 1 1 d .
H6 H 0.6209 -0.0698 0.3782 0.033 Uiso 1 1 calc R
B7 B 0.6310(4) 0.0492(2) 0.32186(15) 0.0330(8) Uani 1 1 d .
H7 H 0.7246 0.0394 0.2975 0.040 Uiso 1 1 calc R
B8 B 0.5906(4) 0.1378(2) 0.34718(16) 0.0324(8) Uani 1 1 d .
H8 H 0.6575 0.1860 0.3396 0.039 Uiso 1 1 calc R
B9 B 0.4129(4) 0.1454(2) 0.34984(17) 0.0343(8) Uani 1 1 d .
H9 H 0.3616 0.1993 0.3437 0.041 Uiso 1 1 calc R
B10 B 0.3434(4) 0.0614(3) 0.32500(16) 0.0364(9) Uani 1 1 d .
H10 H 0.2459 0.0598 0.3021 0.044 Uiso 1 1 calc R
B11 B 0.4785(4) 0.0013(3) 0.30846(15) 0.0372(9) Uani 1 1 d .
H11 H 0.4708 -0.0402 0.2748 0.045 Uiso 1 1 calc R
B12 B 0.4913(4) 0.0978(3) 0.29459(16) 0.0383(9) Uani 1 1 d .
H12 H 0.4913 0.1199 0.2518 0.046 Uiso 1 1 calc R
C1 C 0.4862(3) 0.03169(17) 0.42219(12) 0.0222(6) Uani 1 1 d .
C2 C 0.6256(3) 0.06634(17) 0.39045(12) 0.0232(6) Uani 1 1 d .
C3 C 0.8636(3) 0.14885(17) 0.43171(13) 0.0259(6) Uani 1 1 d .
C4 C 0.8056(3) 0.21171(19) 0.45326(15) 0.0345(7) Uani 1 1 d .
H4A H 0.7174 0.2096 0.4681 0.041 Uiso 1 1 calc R
C5 C 0.8748(4) 0.27727(19) 0.45339(18) 0.0419(9) Uani 1 1 d .
H5A H 0.8332 0.3200 0.4677 0.050 Uiso 1 1 calc R
C6 C 1.0021(4) 0.2810(2) 0.4332(2) 0.0483(10) Uani 1 1 d .
H6A H 1.0493 0.3262 0.4332 0.058 Uiso 1 1 calc R
C7 C 1.0624(4) 0.2187(2) 0.4126(2) 0.0559(12) Uani 1 1 d .
H7A H 1.1516 0.2212 0.3989 0.067 Uiso 1 1 calc R
C8 C 0.9943(3) 0.1525(2) 0.41156(18) 0.0397(9) Uani 1 1 d .
H8A H 1.0365 0.1100 0.3972 0.048 Uiso 1 1 calc R
C9 C 0.8806(3) -0.01093(17) 0.41510(13) 0.0257(6) Uani 1 1 d .
C10 C 0.8952(3) -0.06953(18) 0.45119(14) 0.0292(7) Uani 1 1 d .
H10A H 0.8516 -0.0687 0.4858 0.035 Uiso 1 1 calc R
C11 C 0.9740(4) -0.12914(19) 0.43631(16) 0.0382(8) Uani 1 1 d .
H11A H 0.9825 -0.1697 0.4604 0.046 Uiso 1 1 calc R
C12 C 1.0399(4) -0.1292(2) 0.38648(17) 0.0427(9) Uani 1 1 d .
H12A H 1.0942 -0.1698 0.3766 0.051 Uiso 1 1 calc R
C13 C 1.0277(4) -0.0706(2) 0.35059(17) 0.0435(9) Uani 1 1 d .
H13 H 1.0741 -0.0711 0.3166 0.052 Uiso 1 1 calc R
C14 C 0.9477(4) -0.0116(2) 0.36448(15) 0.0355(8) Uani 1 1 d .
H14 H 0.9383 0.0284 0.3399 0.043 Uiso 1 1 calc R

loop_
_atom_site_aniso_label
_atom_site_aniso_U_11
_atom_site_aniso_U_22
_atom_site_aniso_U_33
_atom_site_aniso_U_23
_atom_site_aniso_U_13
_atom_site_aniso_U_12
Ni1 0.0174(3) 0.0244(3) 0.0169(3) 0.00064(19) -0.00069(18) -0.00029(19)
S1 0.0198(3) 0.0355(4) 0.0201(3) 0.0011(3) -0.0008(3) -0.0045(3)
P1 0.0185(3) 0.0241(4) 0.0234(4) 0.0023(3) 0.0005(3) -0.0007(3)
B3 0.0213(16) 0.0260(16) 0.0276(17) 0.0039(13) -0.0005(13) 0.0013(13)
B4 0.0231(16) 0.0341(19) 0.0249(16) 0.0053(14) -0.0051(13) 0.0010(14)
B5 0.0281(18) 0.0330(18) 0.0241(17) 0.0002(14) -0.0060(13) -0.0041(14)
B6 0.0299(18) 0.0295(17) 0.0224(16) -0.0027(13) 0.0016(13) -0.0015(14)
B7 0.0348(19) 0.044(2) 0.0199(16) 0.0032(15) 0.0014(14) 0.0019(17)
B8 0.0263(17) 0.040(2) 0.0305(19) 0.0124(16) -0.0018(14) -0.0003(15)
B9 0.0268(18) 0.042(2) 0.034(2) 0.0132(16) -0.0063(15) 0.0036(16)
B10 0.0321(19) 0.053(2) 0.0243(18) 0.0089(17) -0.0079(15) 0.0008(17)
B11 0.040(2) 0.053(2) 0.0187(16) -0.0001(16) -0.0027(15) -0.0063(19)
B12 0.035(2) 0.053(3) 0.0263(18) 0.0115(17) -0.0021(16) 0.0001(18)
C1 0.0192(13) 0.0280(15) 0.0195(13) 0.0000(11) -0.0002(11) 0.0012(11)
C2 0.0206(13) 0.0302(15) 0.0189(13) 0.0025(11) 0.0009(10) 0.0003(11)
C3 0.0225(14) 0.0248(15) 0.0305(16) 0.0046(12) -0.0010(12) -0.0010(11)
C4 0.0249(15) 0.0330(17) 0.046(2) -0.0052(15) 0.0002(14) -0.0020(13)
C5 0.0376(19) 0.0262(17) 0.062(2) -0.0018(16) -0.0073(17) 0.0044(14)
C6 0.040(2) 0.0270(18) 0.078(3) 0.0052(19) -0.001(2) -0.0080(15)
C7 0.037(2) 0.038(2) 0.092(4) 0.005(2) 0.022(2) -0.0086(17)
C8 0.0292(17) 0.0271(17) 0.063(3) 0.0051(16) 0.0140(16) -0.0015(13)
C9 0.0212(14) 0.0261(15) 0.0298(15) -0.0018(12) -0.0008(11) -0.0004(11)
C10 0.0260(15) 0.0305(16) 0.0311(16) 0.0038(13) -0.0038(12) -0.0036(12)
C11 0.0398(19) 0.0267(16) 0.048(2) 0.0001(15) -0.0113(16) 0.0025(14)
C12 0.0391(19) 0.039(2) 0.050(2) -0.0100(17) -0.0051(17) 0.0105(16)
C13 0.039(2) 0.052(2) 0.040(2) -0.0093(17) 0.0058(16) 0.0115(17)
C14 0.0342(18) 0.0374(19) 0.0349(18) 0.0023(14) 0.0024(14) 0.0055(14)

loop_
_atom_type_symbol
_atom_type_description
_atom_type_scat_dispersion_real
_atom_type_scat_dispersion_imag
_atom_type_scat_source
C C 0.0033 0.0016 'International Tables Vol C Tables 4.2.6.8 and 6.1.1.4'
H H 0.0000 0.0000 'International Tables Vol C Tables 4.2.6.8 and 6.1.1.4'
B B 0.0013 0.0007 'International Tables Vol C Tables 4.2.6.8 and 6.1.1.4'
P P 0.1023 0.0942 'International Tables Vol C Tables 4.2.6.8 and 6.1.1.4'
S S 0.1246 0.1234 'International Tables Vol C Tables 4.2.6.8 and 6.1.1.4'
Ni Ni 0.3393 1.1124 'International Tables Vol C Tables 4.2.6.8 and 6.1.1.4'

loop_
_geom_angle_atom_site_label_1
_geom_angle_atom_site_label_2
_geom_angle_atom_site_label_3
_geom_angle
_geom_angle_site_symmetry_1
_geom_angle_site_symmetry_3
C1 Ni1 C1 180.00(16) . 5_656
C1 Ni1 S1 86.74(9) . 5_656
C1 Ni1 S1 93.26(9) 5_656 5_656
C1 Ni1 S1 93.26(9) . .
C1 Ni1 S1 86.74(9) 5_656 .
S1 Ni1 S1 179.998(1) 5_656 .
P1 S1 Ni1 105.43(4) . .
C3 P1 C9 110.00(14) . .
C3 P1 C2 110.38(14) . .
C9 P1 C2 109.32(14) . .
C3 P1 S1 109.38(11) . .
C9 P1 S1 112.53(11) . .
C2 P1 S1 105.12(10) . .
C2 B3 C1 59.56(18) . .
C2 B3 B9 104.4(3) . .
C1 B3 B9 107.0(3) . .
C2 B3 B4 104.8(2) . .
C1 B3 B4 58.48(18) . .
B9 B3 B4 60.7(2) . .
C2 B3 B8 58.54(19) . .
C1 B3 B8 108.0(3) . .
B9 B3 B8 59.6(2) . .
B4 B3 B8 108.3(3) . .
C1 B4 B5 59.42(19) . .
C1 B4 B3 59.73(19) . .
B5 B4 B3 107.7(2) . .
C1 B4 B10 107.2(3) . .
B5 B4 B10 60.2(2) . .
B3 B4 B10 107.7(3) . .
C1 B4 B9 107.1(2) . .
B5 B4 B9 108.1(3) . .
B3 B4 B9 59.6(2) . .
B10 B4 B9 60.1(2) . .
C1 B5 B6 60.16(19) . .
C1 B5 B4 58.78(19) . .
B6 B5 B4 108.1(3) . .
C1 B5 B11 108.0(3) . .
B6 B5 B11 60.6(2) . .
B4 B5 B11 108.8(3) . .
C1 B5 B10 106.8(3) . .
B6 B5 B10 108.5(3) . .
B4 B5 B10 60.3(2) . .
B11 B5 B10 60.2(2) . .
C2 B6 C1 59.49(18) . .
C2 B6 B5 105.2(3) . .
C1 B6 B5 59.01(19) . .
C2 B6 B11 104.3(3) . .
C1 B6 B11 106.6(3) . .
B5 B6 B11 60.0(2) . .
C2 B6 B7 58.1(2) . .
C1 B6 B7 107.3(3) . .
B5 B6 B7 107.7(3) . .
B11 B6 B7 59.7(2) . .
C2 B7 B12 104.5(3) . .
C2 B7 B8 59.0(2) . .
B12 B7 B8 59.9(2) . .
C2 B7 B11 104.1(3) . .
B12 B7 B11 60.7(2) . .
B8 B7 B11 108.6(3) . .
C2 B7 B6 57.94(19) . .
B12 B7 B6 107.9(3) . .
B8 B7 B6 107.7(3) . .
B11 B7 B6 59.6(2) . .
C2 B8 B9 103.9(3) . .
C2 B8 B12 104.0(3) . .
B9 B8 B12 60.3(2) . .
C2 B8 B7 58.3(2) . .
B9 B8 B7 108.0(3) . .
B12 B8 B7 60.0(2) . .
C2 B8 B3 58.00(19) . .
B9 B8 B3 59.5(2) . .
B12 B8 B3 107.3(3) . .
B7 B8 B3 107.0(3) . .
B3 B9 B8 60.9(2) . .
B3 B9 B12 108.1(3) . .
B8 B9 B12 59.9(2) . .
B3 B9 B10 107.3(3) . .
B8 B9 B10 107.7(3) . .
B12 B9 B10 59.6(2) . .
B3 B9 B4 59.6(2) . .
B8 B9 B4 108.5(3) . .
B12 B9 B4 107.6(3) . .
B10 B9 B4 59.6(2) . .
B12 B10 B5 108.2(3) . .
B12 B10 B11 60.8(2) . .
B5 B10 B11 59.6(2) . .
B12 B10 B4 108.3(3) . .
B5 B10 B4 59.5(2) . .
B11 B10 B4 107.6(3) . .
B12 B10 B9 60.0(2) . .
B5 B10 B9 107.7(3) . .
B11 B10 B9 108.3(3) . .
B4 B10 B9 60.2(2) . .
B5 B11 B6 59.4(2) . .
B5 B11 B10 60.2(2) . .
B6 B11 B10 107.5(3) . .
B5 B11 B7 108.1(3) . .
B6 B11 B7 60.7(2) . .
B10 B11 B7 107.3(3) . .
B5 B11 B12 107.7(3) . .
B6 B11 B12 107.8(3) . .
B10 B11 B12 59.5(2) . .
B7 B11 B12 59.5(2) . .
B8 B12 B10 108.3(3) . .
B8 B12 B7 60.1(2) . .
B10 B12 B7 107.7(3) . .
B8 B12 B9 59.8(2) . .
B10 B12 B9 60.4(2) . .
B7 B12 B9 107.7(3) . .
B8 B12 B11 107.9(3) . .
B10 B12 B11 59.7(2) . .
B7 B12 B11 59.8(2) . .
B9 B12 B11 107.8(3) . .
C2 C1 B4 107.1(2) . .
C2 C1 B5 106.1(2) . .
B4 C1 B5 61.8(2) . .
C2 C1 B3 59.26(18) . .
B4 C1 B3 61.79(19) . .
B5 C1 B3 111.2(2) . .
C2 C1 B6 58.83(18) . .
B4 C1 B6 111.1(2) . .
B5 C1 B6 60.8(2) . .
B3 C1 B6 109.9(2) . .
C2 C1 Ni1 118.92(18) . .
B4 C1 Ni1 122.8(2) . .
B5 C1 Ni1 126.6(2) . .
B3 C1 Ni1 115.6(2) . .
B6 C1 Ni1 120.8(2) . .
B6 C2 B7 63.9(2) . .
B6 C2 B3 113.9(2) . .
B7 C2 B3 115.2(2) . .
B6 C2 C1 61.67(19) . .
B7 C2 C1 113.7(2) . .
B3 C2 C1 61.18(18) . .
B6 C2 B8 115.8(2) . .
B7 C2 B8 62.8(2) . .
B3 C2 B8 63.5(2) . .
C1 C2 B8 113.3(2) . .
B6 C2 P1 114.9(2) . .
B7 C2 P1 124.0(2) . .
B3 C2 P1 114.7(2) . .
C1 C2 P1 111.63(18) . .
B8 C2 P1 123.4(2) . .
C4 C3 C8 118.8(3) . .
C4 C3 P1 119.2(2) . .
C8 C3 P1 121.8(3) . .
C5 C4 C3 120.8(3) . .
C6 C5 C4 120.4(4) . .
C5 C6 C7 119.5(4) . .
C6 C7 C8 121.0(4) . .
C7 C8 C3 119.4(3) . .
C10 C9 C14 119.9(3) . .
C10 C9 P1 118.0(2) . .
C14 C9 P1 122.0(2) . .
C11 C10 C9 119.8(3) . .
C12 C11 C10 119.9(3) . .
C11 C12 C13 120.8(3) . .
C14 C13 C12 119.9(4) . .
C13 C14 C9 119.7(3) . .

loop_
_geom_bond_atom_site_label_1
_geom_bond_atom_site_label_2
_geom_bond_distance
_geom_bond_site_symmetry_2
Ni1 C1 1.989(3) .
Ni1 C1 1.989(3) 5_656
Ni1 S1 2.2039(7) 5_656
Ni1 S1 2.2039(7) .
S1 P1 2.0024(11) .
P1 C3 1.803(3) .
P1 C9 1.805(3) .
P1 C2 1.831(3) .
B3 C2 1.706(4) .
B3 C1 1.739(5) .
B3 B9 1.774(5) .
B3 B4 1.774(5) .
B3 B8 1.799(5) .
B4 C1 1.716(4) .
B4 B5 1.769(5) .
B4 B10 1.783(5) .
B4 B9 1.794(5) .
B5 C1 1.728(5) .
B5 B6 1.760(5) .
B5 B11 1.770(5) .
B5 B10 1.781(5) .
B6 C2 1.699(5) .
B6 C1 1.748(5) .
B6 B11 1.780(5) .
B6 B7 1.801(5) .
B7 C2 1.703(5) .
B7 B12 1.778(6) .
B7 B8 1.780(6) .
B7 B11 1.783(6) .
B8 C2 1.716(5) .
B8 B9 1.776(5) .
B8 B12 1.777(6) .
B9 B12 1.785(6) .
B9 B10 1.791(6) .
B10 B12 1.778(6) .
B10 B11 1.782(6) .
B11 B12 1.800(7) .
C1 C2 1.711(4) .
C3 C4 1.390(5) .
C3 C8 1.392(4) .
C4 C5 1.383(5) .
C5 C6 1.362(6) .
C6 C7 1.383(6) .
C7 C8 1.388(5) .
C9 C10 1.394(4) .
C9 C14 1.403(5) .
C10 C11 1.391(5) .
C11 C12 1.381(6) .
C12 C13 1.389(6) .
C13 C14 1.384(5) .

loop_
_platon_squeeze_void_nr
_platon_squeeze_void_average_x
_platon_squeeze_void_average_y
_platon_squeeze_void_average_z
_platon_squeeze_void_volume
_platon_squeeze_void_count_electrons
1 -0.017 0.205 0.750 278.3 19.8
2 -0.016 0.295 0.250 278.3 20.0
3 -0.012 0.705 0.750 278.2 19.8
4 -0.011 0.795 0.250 278.2 20.0
